data_7104993
loop_
_publ_author_name
'Takamizawa, Satoshi'
'Takasaki, Yuichi'
'Miyake, Ryosuke'

_publ_section_title
;
 Host-guest transformational correlations for a gas inclusion
 co-crystal on changing gas pressure and temperature.
;
_journal_issue 43
_journal_name_full 'Chemical communications (Cambridge, England)'
_journal_page_first 6625
_journal_page_last 6627
_journal_paper_doi 10.1039/b914922h
_journal_year 2009
_chemical_formula_moiety 'C32 H24 Cu2 N2 O8, 2.23 (C O2)'
_chemical_formula_sum 'C34.23 H24 Cu2 N2 O12.45'
_chemical_formula_weight 789.52
_chemical_name_systematic
;
?
;
_space_group_IT_number 2
_symmetry_cell_setting triclinic
_symmetry_space_group_name_Hall '-P 1'
_symmetry_space_group_name_H-M 'P -1'
_atom_sites_solution_hydrogens geom
_atom_sites_solution_primary direct
_atom_sites_solution_secondary difmap
_audit_creation_method SHELXL-97
_cell_angle_alpha 71.642(5)
_cell_angle_beta 65.662(4)
_cell_angle_gamma 63.139(4)
_cell_formula_units_Z 1
_cell_length_a 9.694(2)
_cell_length_b 10.383(2)
_cell_length_c 10.866(2)
_cell_measurement_reflns_used 860
_cell_measurement_temperature 343
_cell_measurement_theta_max 20.83
_cell_measurement_theta_min 2.23
_cell_volume 877.8(3)
_computing_cell_refinement 'Bruker SMART'
_computing_data_collection 'Bruker SMART'
_computing_data_reduction 'Bruker SAINT'
_computing_molecular_graphics 'Bruker SHELXTL'
_computing_publication_material 'Bruker SHELXTL'
_computing_structure_refinement 'SHELXL-97 (Sheldrick, 1997)'
_computing_structure_solution 'SHELXS-97 (Sheldrick, 1990)'
_diffrn_ambient_temperature 343
_diffrn_detector_area_resol_mean 8.366
_diffrn_measured_fraction_theta_full 0.995
_diffrn_measured_fraction_theta_max 0.995
_diffrn_measurement_device_type 'CCD area detector'
_diffrn_measurement_method 'phi and omega scans'
_diffrn_radiation_monochromator graphite
_diffrn_radiation_source 'fine-focus sealed tube'
_diffrn_radiation_type MoK\a
_diffrn_radiation_wavelength 0.71073
_diffrn_reflns_av_R_equivalents 0.0412
_diffrn_reflns_av_sigmaI/netI 0.1062
_diffrn_reflns_limit_h_max 12
_diffrn_reflns_limit_h_min -12
_diffrn_reflns_limit_k_max 7
_diffrn_reflns_limit_k_min -13
_diffrn_reflns_limit_l_max 13
_diffrn_reflns_limit_l_min -13
_diffrn_reflns_number 5799
_diffrn_reflns_theta_full 26.73
_diffrn_reflns_theta_max 26.73
_diffrn_reflns_theta_min 2.23
_exptl_absorpt_coefficient_mu 1.277
_exptl_absorpt_correction_T_max 0.9390
_exptl_absorpt_correction_T_min 0.7009
_exptl_absorpt_correction_type empirical
_exptl_absorpt_process_details
;
SADABS; sheldrick, 1996
;
_exptl_crystal_colour blue
_exptl_crystal_density_diffrn 1.493
_exptl_crystal_density_method 'not measured'
_exptl_crystal_description plate
_exptl_crystal_F_000 396
_exptl_crystal_size_max 0.30
_exptl_crystal_size_mid 0.30
_exptl_crystal_size_min 0.05
_refine_diff_density_max 0.678
_refine_diff_density_min -0.454
_refine_diff_density_rms 0.132
_refine_ls_extinction_method none
_refine_ls_goodness_of_fit_ref 1.005
_refine_ls_hydrogen_treatment constr
_refine_ls_matrix_type full
_refine_ls_number_parameters 247
_refine_ls_number_reflns 3716
_refine_ls_number_restraints 102
_refine_ls_restrained_S_all 0.999
_refine_ls_R_factor_all 0.1312
_refine_ls_R_factor_gt 0.0690
_refine_ls_shift/su_max 0.000
_refine_ls_shift/su_mean 0.000
_refine_ls_structure_factor_coef Fsqd
_refine_ls_weighting_details 'calc w=1/[\s^2^(Fo^2^)+(0.0936P)^2^+0.0000P] where P=(Fo^2^+2Fc^2^)/3'
_refine_ls_weighting_scheme calc
_refine_ls_wR_factor_gt 0.1573
_refine_ls_wR_factor_ref 0.1920
_reflns_number_gt 2126
_reflns_number_total 3716
_reflns_threshold_expression >2sigma(I)
_cod_data_source_file b914922h.txt
_cod_data_source_block 81118t2_1b_343K
_cod_depositor_comments
;
The following automatic conversions were performed:
'_symmetry_cell_setting' value 'Triclinic' changed to 'triclinic'
according to '/home/saulius/struct/CIF-dictionaries/cif_core.dic'
dictionary named 'cif_core.dic' version 2.4.1 from 2010-06-29.

Automatic conversion script
Id: cif_fix_enum 1527 2010-12-29 10:47:43Z saulius 
;
_cod_original_sg_symbol_H-M P-1
_cod_database_code 7104993

loop_
_symmetry_equiv_pos_as_xyz
'x, y, z'
'-x, -y, -z'

loop_
_atom_site_label
_atom_site_type_symbol
_atom_site_fract_x
_atom_site_fract_y
_atom_site_fract_z
_atom_site_U_iso_or_equiv
_atom_site_adp_type
_atom_site_occupancy
_atom_site_symmetry_multiplicity
_atom_site_calc_flag
_atom_site_refinement_flags
_atom_site_disorder_assembly
_atom_site_disorder_group
O2SB O 0.541(6) 0.526(5) 1.038(5) 0.272(15) Uani 0.292(14) 1 d PDU . 1
C1SB C 0.616(7) 0.601(7) 0.990(7) 0.269(14) Uani 0.292(14) 1 d PDU . 1
O1SB O 0.716(7) 0.649(5) 0.920(5) 0.261(16) Uani 0.292(14) 1 d PDU . 1
C1SA C 0.604(8) 0.623(4) 0.984(4) 0.270(14) Uani 0.465(19) 1 d PDU A 2
O2SA O 0.624(4) 0.574(3) 1.090(3) 0.251(15) Uani 0.465(19) 1 d PDU A 2
O1SA O 0.585(4) 0.626(3) 0.884(2) 0.259(15) Uani 0.465(19) 1 d PDU A 2
O3S O 0.525(2) 0.889(2) 0.9869(18) 0.266(13) Uani 0.71(2) 1 d PU . .
C2S C 0.5000 1.0000 1.0000 0.248(17) Uani 0.71(2) 2 d SPU . .
C8 C 1.0402(7) 0.6268(7) 0.2547(7) 0.0545(16) Uani 1 1 d . . .
C9 C 1.0617(6) 0.7042(5) 0.1100(4) 0.0618(18) Uani 1 1 d G . .
C14 C 0.9745(7) 0.7004(7) 0.0376(6) 0.091(3) Uani 1 1 d G . .
H14 H 0.9034 0.6506 0.0792 0.109 Uiso 1 1 calc R . .
C13 C 0.9936(8) 0.7710(7) -0.0968(6) 0.114(3) Uani 1 1 d G . .
H13 H 0.9352 0.7685 -0.1453 0.137 Uiso 1 1 calc R . .
C12 C 1.0998(9) 0.8455(7) -0.1589(4) 0.112(3) Uani 1 1 d G . .
H12 H 1.1126 0.8928 -0.2489 0.135 Uiso 1 1 calc R . .
C11 C 1.1870(8) 0.8493(6) -0.0866(6) 0.112(3) Uani 1 1 d G . .
H11 H 1.2581 0.8991 -0.1281 0.134 Uiso 1 1 calc R . .
C10 C 1.1679(6) 0.7787(6) 0.0479(6) 0.086(2) Uani 1 1 d G . .
H10 H 1.2263 0.7812 0.0963 0.103 Uiso 1 1 calc R . .
C1 C 0.8339(7) 0.7486(7) 0.5776(6) 0.0494(15) Uani 1 1 d . . .
C2 C 0.7336(5) 0.8967(4) 0.6160(5) 0.0520(15) Uani 1 1 d G . .
C7 C 0.8077(5) 0.9773(5) 0.6285(5) 0.0643(19) Uani 1 1 d G . .
H7 H 0.9199 0.9390 0.6117 0.077 Uiso 1 1 calc R . .
C6 C 0.7142(8) 1.1153(5) 0.6661(5) 0.085(2) Uani 1 1 d G . .
H6 H 0.7638 1.1693 0.6745 0.102 Uiso 1 1 calc R . .
C5 C 0.5466(7) 1.1727(4) 0.6913(5) 0.091(3) Uani 1 1 d G . .
H5 H 0.4840 1.2650 0.7165 0.109 Uiso 1 1 calc R . .
C4 C 0.4724(4) 1.0921(6) 0.6788(5) 0.086(3) Uani 1 1 d G . .
H4 H 0.3603 1.1304 0.6956 0.103 Uiso 1 1 calc R . .
C3 C 0.5659(5) 0.9541(5) 0.6412(5) 0.069(2) Uani 1 1 d G . .
H3 H 0.5163 0.9001 0.6328 0.083 Uiso 1 1 calc R . .
C15 C 0.6404(7) 0.4354(7) 0.4123(7) 0.0536(17) Uani 1 1 d . . .
H15 H 0.7377 0.3886 0.3485 0.064 Uiso 1 1 calc R . .
C16 C 0.5015(7) 0.5577(7) 0.5908(6) 0.0467(15) Uani 1 1 d . . .
H16 H 0.4977 0.5997 0.6567 0.056 Uiso 1 1 calc R . .
Cu1 Cu 0.87063(8) 0.48940(8) 0.50273(8) 0.0460(3) Uani 1 1 d . . .
N1 N 0.6456(5) 0.4933(5) 0.5031(5) 0.0444(12) Uani 1 1 d . . .
O4 O 0.9234(5) 0.5861(5) 0.3117(4) 0.0638(12) Uani 1 1 d . . .
O3 O 1.1419(5) 0.6092(5) 0.3086(4) 0.0598(12) Uani 1 1 d . . .
O2 O 0.9849(5) 0.6994(5) 0.5593(5) 0.0580(12) Uani 1 1 d . . .
O1 O 0.7635(5) 0.6804(5) 0.5627(5) 0.0599(12) Uani 1 1 d . . .

loop_
_atom_site_aniso_label
_atom_site_aniso_U_11
_atom_site_aniso_U_22
_atom_site_aniso_U_33
_atom_site_aniso_U_23
_atom_site_aniso_U_13
_atom_site_aniso_U_12
O2SB 0.32(3) 0.173(16) 0.16(2) -0.038(15) -0.071(19) 0.043(15)
C1SB 0.32(3) 0.173(16) 0.16(2) -0.040(16) -0.072(19) 0.040(15)
O1SB 0.32(3) 0.167(17) 0.16(2) -0.040(16) -0.08(2) 0.027(17)
C1SA 0.32(3) 0.173(16) 0.16(2) -0.038(15) -0.072(19) 0.040(15)
O2SA 0.32(3) 0.171(16) 0.153(19) -0.061(15) -0.082(18) 0.024(15)
O1SA 0.32(3) 0.168(16) 0.144(19) -0.048(15) -0.074(18) 0.045(16)
O3S 0.289(15) 0.277(16) 0.224(14) -0.038(8) -0.082(9) -0.102(9)
C2S 0.266(18) 0.245(18) 0.226(17) -0.037(9) -0.078(9) -0.091(10)
C8 0.047(4) 0.054(4) 0.056(4) -0.006(3) -0.018(3) -0.013(3)
C9 0.062(4) 0.057(4) 0.054(5) -0.007(3) -0.017(4) -0.016(3)
C14 0.101(6) 0.108(7) 0.063(6) 0.014(5) -0.045(5) -0.041(5)
C13 0.107(8) 0.143(10) 0.086(8) 0.006(6) -0.047(6) -0.043(7)
C12 0.120(9) 0.126(9) 0.078(7) -0.002(6) -0.042(6) -0.034(7)
C11 0.137(9) 0.107(8) 0.084(7) 0.010(6) -0.019(7) -0.070(7)
C10 0.091(6) 0.098(7) 0.070(6) -0.007(5) -0.016(5) -0.050(5)
C1 0.041(3) 0.062(4) 0.051(4) -0.007(3) -0.017(3) -0.024(3)
C2 0.055(4) 0.051(4) 0.052(4) -0.002(3) -0.020(3) -0.023(3)
C7 0.080(5) 0.048(4) 0.071(5) -0.003(3) -0.029(4) -0.029(4)
C6 0.120(7) 0.068(6) 0.074(6) -0.003(4) -0.035(5) -0.043(5)
C5 0.118(8) 0.055(5) 0.082(7) -0.007(4) -0.028(6) -0.023(5)
C4 0.071(5) 0.067(6) 0.087(6) -0.011(5) -0.021(5) -0.003(4)
C3 0.064(4) 0.060(5) 0.077(5) -0.008(4) -0.024(4) -0.018(4)
C15 0.031(3) 0.074(5) 0.062(4) -0.034(4) -0.005(3) -0.018(3)
C16 0.044(3) 0.057(4) 0.053(4) -0.017(3) -0.015(3) -0.027(3)
Cu1 0.0282(4) 0.0560(5) 0.0651(6) -0.0079(3) -0.0228(3) -0.0190(3)
N1 0.026(2) 0.058(3) 0.059(3) -0.019(3) -0.013(2) -0.017(2)
O4 0.049(2) 0.090(4) 0.059(3) 0.002(2) -0.025(2) -0.034(2)
O3 0.052(2) 0.071(3) 0.063(3) 0.001(2) -0.024(2) -0.031(2)
O2 0.043(2) 0.056(3) 0.085(3) -0.020(2) -0.024(2) -0.018(2)
O1 0.040(2) 0.059(3) 0.091(4) -0.020(2) -0.026(2) -0.018(2)

loop_
_atom_type_symbol
_atom_type_description
_atom_type_scat_dispersion_real
_atom_type_scat_dispersion_imag
_atom_type_scat_source
C C 0.0033 0.0016 'International Tables Vol C Tables 4.2.6.8 and 6.1.1.4'
H H 0.0000 0.0000 'International Tables Vol C Tables 4.2.6.8 and 6.1.1.4'
N N 0.0061 0.0033 'International Tables Vol C Tables 4.2.6.8 and 6.1.1.4'
O O 0.0106 0.0060 'International Tables Vol C Tables 4.2.6.8 and 6.1.1.4'
Cu Cu 0.3201 1.2651 'International Tables Vol C Tables 4.2.6.8 and 6.1.1.4'

loop_
_geom_angle_atom_site_label_1
_geom_angle_atom_site_label_2
_geom_angle_atom_site_label_3
_geom_angle
_geom_angle_site_symmetry_1
_geom_angle_site_symmetry_3
_geom_angle_publ_flag
C1SB O2SB O2SB 128(7) . 2_667 ?
O1SB C1SB O2SB 162(5) . . ?
O2SA C1SA O1SA 157(3) . . ?
O3S C2S O3S 180.0(18) 2_677 . ?
O4 C8 O3 125.4(6) . . ?
O4 C8 C9 117.2(5) . . ?
O3 C8 C9 117.4(6) . . ?
C14 C9 C10 120.0 . . ?
C14 C9 C8 119.3(4) . . ?
C10 C9 C8 120.7(4) . . ?
C9 C14 C13 120.0 . . ?
C14 C13 C12 120.0 . . ?
C11 C12 C13 120.0 . . ?
C12 C11 C10 120.0 . . ?
C11 C10 C9 120.0 . . ?
O2 C1 O1 123.9(6) . . ?
O2 C1 C2 118.1(5) . . ?
O1 C1 C2 118.0(5) . . ?
C7 C2 C3 120.0 . . ?
C7 C2 C1 119.7(3) . . ?
C3 C2 C1 120.3(3) . . ?
C2 C7 C6 120.0 . . ?
C5 C6 C7 120.0 . . ?
C4 C5 C6 120.0 . . ?
C3 C4 C5 120.0 . . ?
C4 C3 C2 120.0 . . ?
N1 C15 C16 122.6(5) . 2_666 ?
N1 C16 C15 122.5(5) . 2_666 ?
O1 Cu1 O2 169.34(15) . 2_766 ?
O1 Cu1 O3 90.53(19) . 2_766 ?
O2 Cu1 O3 88.76(19) 2_766 2_766 ?
O1 Cu1 O4 89.6(2) . . ?
O2 Cu1 O4 89.1(2) 2_766 . ?
O3 Cu1 O4 169.13(16) 2_766 . ?
O1 Cu1 N1 92.73(16) . . ?
O2 Cu1 N1 97.90(16) 2_766 . ?
O3 Cu1 N1 97.88(18) 2_766 . ?
O4 Cu1 N1 92.97(18) . . ?
O1 Cu1 Cu1 82.71(11) . 2_766 ?
O2 Cu1 Cu1 86.64(11) 2_766 2_766 ?
O3 Cu1 Cu1 84.81(12) 2_766 2_766 ?
O4 Cu1 Cu1 84.43(12) . 2_766 ?
N1 Cu1 Cu1 174.75(13) . 2_766 ?
C16 N1 C15 115.0(4) . . ?
C16 N1 Cu1 122.5(3) . . ?
C15 N1 Cu1 122.4(4) . . ?
C8 O4 Cu1 123.1(4) . . ?
C8 O3 Cu1 122.2(4) . 2_766 ?
C1 O2 Cu1 121.1(4) . 2_766 ?
C1 O1 Cu1 125.6(4) . . ?

loop_
_geom_bond_atom_site_label_1
_geom_bond_atom_site_label_2
_geom_bond_distance
_geom_bond_site_symmetry_2
_geom_bond_publ_flag
O2SB C1SB 1.161(7) . ?
O2SB O2SB 1.68(10) 2_667 ?
C1SB O1SB 1.160(7) . ?
C1SA O2SA 1.163(7) . ?
C1SA O1SA 1.164(7) . ?
O3S C2S 1.109(19) . ?
C2S O3S 1.11(2) 2_677 ?
C8 O4 1.239(7) . ?
C8 O3 1.263(7) . ?
C8 C9 1.499(7) . ?
C9 C14 1.3900 . ?
C9 C10 1.3900 . ?
C14 C13 1.3900 . ?
C13 C12 1.3900 . ?
C12 C11 1.3900 . ?
C11 C10 1.3900 . ?
C1 O2 1.261(6) . ?
C1 O1 1.262(6) . ?
C1 C2 1.485(7) . ?
C2 C7 1.3900 . ?
C2 C3 1.3900 . ?
C7 C6 1.3900 . ?
C6 C5 1.3900 . ?
C5 C4 1.3900 . ?
C4 C3 1.3900 . ?
C15 N1 1.334(6) . ?
C15 C16 1.359(7) 2_666 ?
C16 N1 1.329(7) . ?
C16 C15 1.359(7) 2_666 ?
Cu1 O1 1.957(4) . ?
Cu1 O2 1.958(4) 2_766 ?
Cu1 O3 1.962(4) 2_766 ?
Cu1 O4 1.963(5) . ?
Cu1 N1 2.162(4) . ?
Cu1 Cu1 2.5905(13) 2_766 ?
O3 Cu1 1.962(4) 2_766 ?
O2 Cu1 1.958(4) 2_766 ?
